data_4328487
loop_
_publ_author_name
'Wilfried-Solo Ojo'
'Kane Jacob'
'Emmanuelle Despagnet-Ayoub'
'Bianca K. Mu\~noz'
'Sergio Gonell'
'Laure Vendier'
'Viet-Hoang Nguyen'
'Michel Etienne'

_publ_contact_author
;
Michel Etienne
;
_publ_contact_author_address
;
Laboratoire de Chimie de Coordination
205 Route de Narbonne
31077 Toulouse Cedex 04
;
_publ_contact_author_email Michel.Etienne@lcc-toulouse.fr
_publ_section_title
;
 Highly Fluorinated Aryl-Substituted Tris(indazolyl)borate Thallium
 Complexes: Diverse Regiochemistry at the B-N Bond
;
_journal_name_full 'Inorganic Chemistry'
_journal_page_first 2893
_journal_page_last 2901
_journal_paper_doi 10.1021/ic202125c
_journal_volume 51
_journal_year 2012
_chemical_compound_source 'synthesis as described'
_chemical_formula_moiety 'C45 H28 B1 F12 N6 Tl1'
_chemical_formula_sum 'C45 H28 B F12 N6 Tl'
_chemical_formula_weight 1095.91
_chemical_name_systematic
;
 ?
;
_space_group_IT_number 2
_symmetry_cell_setting triclinic
_symmetry_Int_Tables_number 2
_symmetry_space_group_name_Hall '-P 1'
_symmetry_space_group_name_H-M 'P -1'
_atom_sites_solution_hydrogens geom
_atom_sites_solution_primary direct
_atom_sites_solution_secondary difmap
_cell_angle_alpha 104.709(3)
_cell_angle_beta 96.815(6)
_cell_angle_gamma 100.048(5)
_cell_formula_units_Z 2
_cell_length_a 11.2334(8)
_cell_length_b 13.2250(11)
_cell_length_c 15.366(2)
_cell_measurement_reflns_used 9968
_cell_measurement_temperature 180(2)
_cell_measurement_theta_max 32.2
_cell_measurement_theta_min 2.3
_cell_measurement_wavelength 0.71073
_cell_volume 2142.1(4)
_computing_cell_refinement 'Bruker SMART'
_computing_data_collection 'Bruker SMART'
_computing_data_reduction 'Bruker SAINT'
_computing_molecular_graphics 'Ortep-3 for Windows (Farrugia, 1997)'
_computing_publication_material 'WinGX publication routines (Farrugia, 1999)'
_computing_structure_refinement 'SHELXL-97 (Sheldrick, 1997)'
_computing_structure_solution 'SIR92 (Giacovazzo et al, 1993)'
_diffrn_ambient_temperature 180
_diffrn_measured_fraction_theta_full 0.991
_diffrn_measured_fraction_theta_max 0.991
_diffrn_measurement_device_type 'Bruker Kappa APEX II'
_diffrn_measurement_method \w-\f
_diffrn_radiation_monochromator graphite
_diffrn_radiation_source 'fine-focus sealed tube'
_diffrn_radiation_type MoK\a
_diffrn_radiation_wavelength 0.71073
_diffrn_reflns_av_R_equivalents 0.0367
_diffrn_reflns_av_unetI/netI 0.0379
_diffrn_reflns_limit_h_max 16
_diffrn_reflns_limit_h_min -16
_diffrn_reflns_limit_k_max 19
_diffrn_reflns_limit_k_min -19
_diffrn_reflns_limit_l_max 21
_diffrn_reflns_limit_l_min -22
_diffrn_reflns_number 64621
_diffrn_reflns_theta_full 32.1
_diffrn_reflns_theta_max 32.1
_diffrn_reflns_theta_min 2.13
_diffrn_standards_decay_% 0
_diffrn_standards_interval_count 0
_diffrn_standards_interval_time 0
_diffrn_standards_number 0
_exptl_absorpt_coefficient_mu 3.863
_exptl_absorpt_correction_T_max 0.888
_exptl_absorpt_correction_T_min 0.592
_exptl_absorpt_correction_type multi-scan
_exptl_absorpt_process_details
;
        [c.f. r.h. blessing, acta cryst. (1995), a51, 33-38]
;
_exptl_crystal_colour colourless
_exptl_crystal_density_diffrn 1.699
_exptl_crystal_description plate
_exptl_crystal_F_000 1068
_exptl_crystal_size_max 0.2
_exptl_crystal_size_mid 0.12
_exptl_crystal_size_min 0.03
_refine_diff_density_max 0.817
_refine_diff_density_min -0.837
_refine_diff_density_rms 0.09
_refine_ls_extinction_method none
_refine_ls_goodness_of_fit_ref 1.006
_refine_ls_hydrogen_treatment constr
_refine_ls_matrix_type full
_refine_ls_number_parameters 592
_refine_ls_number_reflns 14857
_refine_ls_number_restraints 0
_refine_ls_restrained_S_all 1.006
_refine_ls_R_factor_all 0.0383
_refine_ls_R_factor_gt 0.0283
_refine_ls_shift/su_max 0.003
_refine_ls_shift/su_mean 0
_refine_ls_structure_factor_coef Fsqd
_refine_ls_weighting_details 'calc w=1/[\s^2^(Fo^2^)+(0.0301P)^2^+0.0000P] where P=(Fo^2^+2Fc^2^)/3'
_refine_ls_weighting_scheme calc
_refine_ls_wR_factor_gt 0.058
_refine_ls_wR_factor_ref 0.0602
_reflns_number_gt 12371
_reflns_number_total 14857
_reflns_threshold_expression >2\s(I)
_cod_data_source_file ic202125c_si_001_6.cif
_cod_data_source_block Tl3
_cod_original_cell_volume 2142.0(4)
_cod_original_sg_symbol_H-M 'P - 1'
_cod_database_code 4328487

loop_
_symmetry_equiv_pos_as_xyz
'x, y, z'
'-x, -y, -z'

loop_
_atom_site_label
_atom_site_type_symbol
_atom_site_fract_x
_atom_site_fract_y
_atom_site_fract_z
_atom_site_U_iso_or_equiv
_atom_site_adp_type
_atom_site_occupancy
_atom_site_symmetry_multiplicity
_atom_site_calc_flag
_atom_site_refinement_flags
C1 C 0.8706(2) 0.28231(16) 0.05997(13) 0.0262(4) Uani 1 1 d .
C2 C 0.9765(2) 0.35868(16) 0.10208(14) 0.0289(4) Uani 1 1 d .
H2 H 1.0473 0.3368 0.1248 0.035 Uiso 1 1 calc R
C3 C 0.9811(2) 0.46786(17) 0.11184(14) 0.0328(5) Uani 1 1 d .
C4 C 0.8748(3) 0.49652(19) 0.08005(16) 0.0392(6) Uani 1 1 d .
H4 H 0.8759 0.5701 0.0869 0.047 Uiso 1 1 calc R
C5 C 0.7674(3) 0.4225(2) 0.03882(17) 0.0407(6) Uani 1 1 d .
C6 C 0.7662(2) 0.31413(19) 0.02768(16) 0.0341(5) Uani 1 1 d .
H6 H 0.6939 0.2619 -0.0021 0.041 Uiso 1 1 calc R
C7 C 1.0969(3) 0.55022(19) 0.15646(17) 0.0464(7) Uani 1 1 d .
H7A H 1.1086 0.6038 0.1227 0.07 Uiso 1 1 calc R
H7B H 1.1669 0.5153 0.1562 0.07 Uiso 1 1 calc R
H7C H 1.0904 0.5852 0.2196 0.07 Uiso 1 1 calc R
C8 C 0.6519(3) 0.4578(3) 0.0063(2) 0.0660(9) Uani 1 1 d .
H8A H 0.6215 0.497 0.0593 0.099 Uiso 1 1 calc R
H8B H 0.5888 0.3948 -0.0284 0.099 Uiso 1 1 calc R
H8C H 0.6712 0.5044 -0.0328 0.099 Uiso 1 1 calc R
C9 C 0.86669(19) 0.16837(15) 0.05594(13) 0.0241(4) Uani 1 1 d .
C10 C 0.83702(18) 0.07403(15) -0.01929(13) 0.0222(4) Uani 1 1 d .
C11 C 0.84946(18) -0.00933(15) 0.02129(12) 0.0207(4) Uani 1 1 d .
C12 C 0.8310(2) -0.11513(16) -0.03452(14) 0.0255(4) Uani 1 1 d .
C13 C 0.7988(2) -0.13422(16) -0.12658(14) 0.0277(4) Uani 1 1 d .
C14 C 0.7832(2) -0.05208(18) -0.16651(13) 0.0290(4) Uani 1 1 d .
C15 C 0.8038(2) 0.05129(17) -0.11386(14) 0.0271(4) Uani 1 1 d .
C21 C 1.11924(18) 0.26316(15) 0.45097(13) 0.0221(4) Uani 1 1 d .
C22 C 1.12923(19) 0.29194(16) 0.54589(13) 0.0248(4) Uani 1 1 d .
H22 H 1.1091 0.2384 0.576 0.03 Uiso 1 1 calc R
C23 C 1.1684(2) 0.39859(16) 0.59667(14) 0.0279(4) Uani 1 1 d .
C24 C 1.1964(2) 0.47556(16) 0.55143(15) 0.0300(5) Uani 1 1 d .
H24 H 1.2232 0.5484 0.586 0.036 Uiso 1 1 calc R
C25 C 1.1864(2) 0.44924(16) 0.45656(15) 0.0282(4) Uani 1 1 d .
C26 C 1.14922(19) 0.34194(15) 0.40734(13) 0.0245(4) Uani 1 1 d .
H26 H 1.1442 0.3221 0.3429 0.029 Uiso 1 1 calc R
C27 C 1.1789(3) 0.4285(2) 0.69950(15) 0.0411(6) Uani 1 1 d .
H27A H 1.0989 0.4374 0.716 0.062 Uiso 1 1 calc R
H27B H 1.2393 0.4958 0.7267 0.062 Uiso 1 1 calc R
H27C H 1.2051 0.3718 0.7224 0.062 Uiso 1 1 calc R
C28 C 1.2128(3) 0.53504(18) 0.40857(18) 0.0437(6) Uani 1 1 d .
H28A H 1.1352 0.5478 0.3815 0.066 Uiso 1 1 calc R
H28B H 1.26 0.5118 0.3604 0.066 Uiso 1 1 calc R
H28C H 1.2601 0.6013 0.4527 0.066 Uiso 1 1 calc R
C29 C 1.07345(19) 0.15120(15) 0.39487(13) 0.0219(4) Uani 1 1 d .
C30 C 1.09641(18) 0.05279(15) 0.40724(13) 0.0214(4) Uani 1 1 d .
C31 C 1.03231(18) -0.02513(14) 0.32639(13) 0.0210(4) Uani 1 1 d .
C32 C 1.04070(19) -0.13294(15) 0.31226(14) 0.0242(4) Uani 1 1 d .
C33 C 1.1090(2) -0.15972(16) 0.37842(15) 0.0278(4) Uani 1 1 d .
C34 C 1.1703(2) -0.08344(18) 0.45985(15) 0.0299(4) Uani 1 1 d .
C35 C 1.1658(2) 0.02170(16) 0.47367(14) 0.0267(4) Uani 1 1 d .
C41 C 0.56133(19) 0.16691(16) 0.31897(15) 0.0265(4) Uani 1 1 d .
C42 C 0.5266(2) 0.19083(18) 0.40466(15) 0.0300(4) Uani 1 1 d .
H42 H 0.5333 0.1437 0.4416 0.036 Uiso 1 1 calc R
C43 C 0.4823(2) 0.28288(19) 0.43689(17) 0.0358(5) Uani 1 1 d .
C44 C 0.4724(2) 0.34953(19) 0.3816(2) 0.0414(6) Uani 1 1 d .
H44 H 0.4426 0.4126 0.4034 0.05 Uiso 1 1 calc R
C45 C 0.5045(2) 0.32781(19) 0.2951(2) 0.0408(6) Uani 1 1 d .
C46 C 0.5503(2) 0.23593(17) 0.26504(16) 0.0318(5) Uani 1 1 d .
H46 H 0.5744 0.2202 0.2067 0.038 Uiso 1 1 calc R
C47 C 0.4485(3) 0.3095(2) 0.53107(19) 0.0491(7) Uani 1 1 d .
H47A H 0.5234 0.3362 0.577 0.074 Uiso 1 1 calc R
H47B H 0.4007 0.245 0.5407 0.074 Uiso 1 1 calc R
H47C H 0.3995 0.3646 0.5366 0.074 Uiso 1 1 calc R
C48 C 0.4894(3) 0.4002(2) 0.2359(3) 0.0612(9) Uani 1 1 d .
H48A H 0.5167 0.3723 0.1779 0.092 Uiso 1 1 calc R
H48B H 0.5389 0.472 0.267 0.092 Uiso 1 1 calc R
H48C H 0.4029 0.4039 0.2239 0.092 Uiso 1 1 calc R
C49 C 0.61373(19) 0.07258(16) 0.28548(13) 0.0242(4) Uani 1 1 d .
C50 C 0.56965(19) -0.03692(16) 0.27917(14) 0.0256(4) Uani 1 1 d .
C51 C 0.65558(19) -0.09011(15) 0.23688(13) 0.0239(4) Uani 1 1 d .
C52 C 0.6365(2) -0.20232(16) 0.21543(16) 0.0313(5) Uani 1 1 d .
C53 C 0.5355(2) -0.25674(18) 0.23686(18) 0.0394(6) Uani 1 1 d .
C54 C 0.4499(2) -0.2049(2) 0.27898(19) 0.0413(6) Uani 1 1 d .
C55 C 0.4664(2) -0.09647(19) 0.30078(17) 0.0344(5) Uani 1 1 d .
N1 N 0.89248(16) 0.14251(12) 0.13266(11) 0.0239(3) Uani 1 1 d .
N2 N 0.88281(16) 0.03434(12) 0.11370(11) 0.0215(3) Uani 1 1 d .
N3 N 0.99998(16) 0.13230(12) 0.31541(11) 0.0229(3) Uani 1 1 d .
N4 N 0.97437(16) 0.02501(12) 0.27185(11) 0.0212(3) Uani 1 1 d .
N5 N 0.71679(16) 0.08319(13) 0.25176(11) 0.0237(3) Uani 1 1 d .
N6 N 0.74467(16) -0.01532(12) 0.22157(11) 0.0225(3) Uani 1 1 d .
F12 F 0.84409(14) -0.19730(9) -0.00085(8) 0.0359(3) Uani 1 1 d .
F13 F 0.78160(14) -0.23406(10) -0.18174(9) 0.0400(3) Uani 1 1 d .
F14 F 0.74851(13) -0.07845(11) -0.25752(8) 0.0389(3) Uani 1 1 d .
F15 F 0.78995(14) 0.12946(11) -0.15273(9) 0.0387(3) Uani 1 1 d .
F32 F 0.98550(13) -0.20961(9) 0.23575(9) 0.0352(3) Uani 1 1 d .
F33 F 1.11858(13) -0.26141(10) 0.36822(10) 0.0382(3) Uani 1 1 d .
F34 F 1.23414(15) -0.11641(12) 0.52331(10) 0.0476(4) Uani 1 1 d .
F35 F 1.22817(14) 0.09337(11) 0.55160(9) 0.0406(3) Uani 1 1 d .
F52 F 0.71448(14) -0.25685(10) 0.17403(11) 0.0447(4) Uani 1 1 d .
F53 F 0.51426(16) -0.36412(11) 0.21705(13) 0.0572(4) Uani 1 1 d .
F54 F 0.35147(15) -0.26445(14) 0.29760(14) 0.0615(5) Uani 1 1 d .
F55 F 0.38476(14) -0.04804(12) 0.34239(11) 0.0473(4) Uani 1 1 d .
Tl1 Tl 0.870069(8) 0.270152(6) 0.285791(5) 0.02747(3) Uani 1 1 d .
B1 B 0.8696(2) -0.02452(16) 0.18881(14) 0.0215(4) Uani 1 1 d .
H1 H 0.8704 -0.1017 0.1626 0.026 Uiso 1 1 calc R

loop_
_atom_site_aniso_label
_atom_site_aniso_U_11
_atom_site_aniso_U_22
_atom_site_aniso_U_33
_atom_site_aniso_U_23
_atom_site_aniso_U_13
_atom_site_aniso_U_12
C1 0.0352(12) 0.0242(9) 0.0226(9) 0.0094(7) 0.0080(8) 0.0090(8)
C2 0.0381(13) 0.0247(10) 0.0259(10) 0.0082(8) 0.0085(9) 0.0081(9)
C3 0.0526(15) 0.0245(10) 0.0230(10) 0.0068(8) 0.0150(10) 0.0066(10)
C4 0.0695(19) 0.0281(11) 0.0296(11) 0.0133(9) 0.0178(12) 0.0218(12)
C5 0.0570(17) 0.0392(13) 0.0367(13) 0.0177(10) 0.0111(12) 0.0262(12)
C6 0.0388(14) 0.0338(11) 0.0334(12) 0.0139(9) 0.0040(10) 0.0124(10)
C7 0.070(2) 0.0269(11) 0.0379(13) 0.0049(10) 0.0157(13) 0.0009(12)
C8 0.075(2) 0.062(2) 0.072(2) 0.0248(17) 0.0018(18) 0.0430(18)
C9 0.0259(11) 0.0243(9) 0.0236(9) 0.0083(7) 0.0045(8) 0.0069(8)
C10 0.0198(10) 0.0246(9) 0.0225(9) 0.0066(7) 0.0040(7) 0.0052(7)
C11 0.0190(9) 0.0234(9) 0.0190(8) 0.0047(7) 0.0034(7) 0.0049(7)
C12 0.0279(11) 0.0234(9) 0.0240(10) 0.0041(7) 0.0042(8) 0.0058(8)
C13 0.0270(11) 0.0266(10) 0.0241(10) -0.0011(8) 0.0055(8) 0.0032(8)
C14 0.0259(11) 0.0414(12) 0.0172(9) 0.0051(8) 0.0020(8) 0.0064(9)
C15 0.0254(11) 0.0344(11) 0.0237(10) 0.0122(8) 0.0017(8) 0.0077(8)
C21 0.0220(10) 0.0199(8) 0.0221(9) 0.0027(7) 0.0017(7) 0.0047(7)
C22 0.0275(11) 0.0227(9) 0.0232(9) 0.0042(7) 0.0052(8) 0.0055(8)
C23 0.0277(11) 0.0272(10) 0.0242(10) -0.0013(8) 0.0031(8) 0.0073(8)
C24 0.0329(12) 0.0201(9) 0.0323(11) -0.0013(8) 0.0033(9) 0.0080(8)
C25 0.0298(12) 0.0211(9) 0.0325(11) 0.0056(8) 0.0033(9) 0.0070(8)
C26 0.0282(11) 0.0220(9) 0.0221(9) 0.0051(7) 0.0020(8) 0.0051(8)
C27 0.0545(17) 0.0371(13) 0.0242(11) -0.0023(9) 0.0063(11) 0.0063(11)
C28 0.0593(18) 0.0253(11) 0.0469(15) 0.0159(10) 0.0039(13) 0.0051(11)
C29 0.0254(10) 0.0197(8) 0.0201(9) 0.0051(7) 0.0029(7) 0.0049(7)
C30 0.0218(10) 0.0204(8) 0.0215(9) 0.0058(7) 0.0026(7) 0.0039(7)
C31 0.0232(10) 0.0194(8) 0.0211(9) 0.0068(7) 0.0037(7) 0.0047(7)
C32 0.0263(11) 0.0185(8) 0.0275(10) 0.0057(7) 0.0038(8) 0.0057(7)
C33 0.0288(11) 0.0218(9) 0.0375(11) 0.0128(8) 0.0075(9) 0.0097(8)
C34 0.0305(12) 0.0346(11) 0.0300(11) 0.0169(9) 0.0006(9) 0.0126(9)
C35 0.0284(11) 0.0276(10) 0.0227(9) 0.0071(8) -0.0001(8) 0.0052(8)
C41 0.0200(10) 0.0249(9) 0.0336(11) 0.0081(8) 0.0004(8) 0.0052(8)
C42 0.0216(11) 0.0333(11) 0.0350(11) 0.0088(9) 0.0026(9) 0.0089(9)
C43 0.0210(11) 0.0364(12) 0.0445(13) 0.0011(10) 0.0053(10) 0.0069(9)
C44 0.0275(13) 0.0281(11) 0.0659(17) 0.0065(11) 0.0102(12) 0.0072(9)
C45 0.0300(13) 0.0290(11) 0.0667(17) 0.0206(11) 0.0050(12) 0.0066(9)
C46 0.0267(11) 0.0308(11) 0.0403(12) 0.0148(9) 0.0043(9) 0.0064(9)
C47 0.0374(15) 0.0540(16) 0.0490(16) -0.0042(12) 0.0116(12) 0.0162(12)
C48 0.056(2) 0.0477(16) 0.100(3) 0.0468(18) 0.0223(18) 0.0213(14)
C49 0.0243(10) 0.0247(9) 0.0233(9) 0.0079(7) -0.0007(8) 0.0064(8)
C50 0.0249(11) 0.0276(10) 0.0260(10) 0.0122(8) 0.0021(8) 0.0051(8)
C51 0.0273(11) 0.0211(9) 0.0225(9) 0.0085(7) -0.0005(8) 0.0032(8)
C52 0.0339(12) 0.0211(9) 0.0380(12) 0.0100(8) 0.0007(10) 0.0044(8)
C53 0.0411(14) 0.0236(10) 0.0537(15) 0.0193(10) 0.0007(12) -0.0004(10)
C54 0.0308(13) 0.0393(13) 0.0597(16) 0.0308(12) 0.0057(12) -0.0010(10)
C55 0.0269(12) 0.0415(13) 0.0417(13) 0.0224(10) 0.0079(10) 0.0086(10)
N1 0.0307(10) 0.0177(7) 0.0233(8) 0.0058(6) 0.0033(7) 0.0058(6)
N2 0.0267(9) 0.0175(7) 0.0189(7) 0.0034(6) 0.0019(6) 0.0053(6)
N3 0.0277(9) 0.0162(7) 0.0214(8) 0.0014(6) 0.0006(7) 0.0042(6)
N4 0.0272(9) 0.0144(7) 0.0205(7) 0.0032(6) -0.0004(6) 0.0058(6)
N5 0.0282(9) 0.0191(7) 0.0241(8) 0.0054(6) 0.0037(7) 0.0070(7)
N6 0.0272(9) 0.0161(7) 0.0230(8) 0.0056(6) 0.0022(7) 0.0034(6)
F12 0.0567(9) 0.0203(6) 0.0290(6) 0.0032(5) 0.0055(6) 0.0103(6)
F13 0.0509(9) 0.0318(7) 0.0269(7) -0.0063(5) 0.0020(6) 0.0059(6)
F14 0.0406(8) 0.0521(8) 0.0179(6) 0.0039(6) -0.0007(5) 0.0065(6)
F15 0.0511(9) 0.0419(8) 0.0267(7) 0.0169(6) 0.0025(6) 0.0110(6)
F32 0.0449(8) 0.0177(5) 0.0368(7) 0.0014(5) -0.0068(6) 0.0088(5)
F33 0.0457(8) 0.0229(6) 0.0500(8) 0.0146(6) 0.0034(7) 0.0146(6)
F34 0.0560(10) 0.0454(8) 0.0436(8) 0.0189(7) -0.0123(7) 0.0213(7)
F35 0.0491(9) 0.0356(7) 0.0289(7) 0.0044(5) -0.0145(6) 0.0088(6)
F52 0.0504(9) 0.0196(6) 0.0653(10) 0.0100(6) 0.0164(8) 0.0089(6)
F53 0.0541(10) 0.0245(7) 0.0941(13) 0.0264(8) 0.0097(9) -0.0016(7)
F54 0.0392(9) 0.0543(10) 0.1024(14) 0.0463(10) 0.0207(9) -0.0022(7)
F55 0.0340(8) 0.0509(9) 0.0681(10) 0.0282(8) 0.0211(8) 0.0125(7)
Tl1 0.03378(5) 0.01737(4) 0.02942(4) 0.00220(3) 0.00332(3) 0.00851(3)
B1 0.0287(12) 0.0157(9) 0.0192(10) 0.0042(7) 0.0006(8) 0.0053(8)

loop_
_atom_type_symbol
_atom_type_description
_atom_type_scat_dispersion_real
_atom_type_scat_dispersion_imag
_atom_type_scat_source
C C 0.0033 0.0016 'International Tables Vol C Tables 4.2.6.8 and 6.1.1.4'
H H 0 0 'International Tables Vol C Tables 4.2.6.8 and 6.1.1.4'
N N 0.0061 0.0033 'International Tables Vol C Tables 4.2.6.8 and 6.1.1.4'
F F 0.0171 0.0103 'International Tables Vol C Tables 4.2.6.8 and 6.1.1.4'
Tl Tl -2.8358 9.6688 'International Tables Vol C Tables 4.2.6.8 and 6.1.1.4'
B B 0.0013 0.0007 'International Tables Vol C Tables 4.2.6.8 and 6.1.1.4'

loop_
_geom_angle_atom_site_label_1
_geom_angle_atom_site_label_2
_geom_angle_atom_site_label_3
_geom_angle
C2 C1 C6 119.6(2)
C2 C1 C9 119.7(2)
C6 C1 C9 120.5(2)
C1 C2 C3 121.2(2)
C1 C2 H2 119.4
C3 C2 H2 119.4
C4 C3 C2 117.5(2)
C4 C3 C7 121.6(2)
C2 C3 C7 120.9(2)
C5 C4 C3 122.7(2)
C5 C4 H4 118.6
C3 C4 H4 118.6
C4 C5 C6 118.7(2)
C4 C5 C8 120.9(2)
C6 C5 C8 120.4(3)
C1 C6 C5 120.3(2)
C1 C6 H6 119.8
C5 C6 H6 119.8
C3 C7 H7A 109.5
C3 C7 H7B 109.5
H7A C7 H7B 109.5
C3 C7 H7C 109.5
H7A C7 H7C 109.5
H7B C7 H7C 109.5
C5 C8 H8A 109.5
C5 C8 H8B 109.5
H8A C8 H8B 109.5
C5 C8 H8C 109.5
H8A C8 H8C 109.5
H8B C8 H8C 109.5
N1 C9 C10 109.50(17)
N1 C9 C1 119.17(17)
C10 C9 C1 131.32(18)
C15 C10 C11 120.31(18)
C15 C10 C9 135.58(19)
C11 C10 C9 104.10(17)
N2 C11 C12 131.94(18)
N2 C11 C10 108.47(16)
C12 C11 C10 119.57(17)
F12 C12 C13 118.91(18)
F12 C12 C11 122.66(18)
C13 C12 C11 118.43(19)
F13 C13 C12 119.89(19)
F13 C13 C14 118.13(18)
C12 C13 C14 121.98(18)
F14 C14 C15 121.5(2)
F14 C14 C13 118.01(19)
C15 C14 C13 120.45(19)
F15 C15 C14 120.05(19)
F15 C15 C10 120.72(19)
C14 C15 C10 119.22(19)
C26 C21 C22 119.52(17)
C26 C21 C29 118.76(17)
C22 C21 C29 121.69(17)
C23 C22 C21 120.41(19)
C23 C22 H22 119.8
C21 C22 H22 119.8
C24 C23 C22 118.89(19)
C24 C23 C27 121.30(19)
C22 C23 C27 119.8(2)
C23 C24 C25 121.96(19)
C23 C24 H24 119
C25 C24 H24 119
C26 C25 C24 118.14(19)
C26 C25 C28 120.9(2)
C24 C25 C28 120.94(19)
C25 C26 C21 121.05(18)
C25 C26 H26 119.5
C21 C26 H26 119.5
C23 C27 H27A 109.5
C23 C27 H27B 109.5
H27A C27 H27B 109.5
C23 C27 H27C 109.5
H27A C27 H27C 109.5
H27B C27 H27C 109.5
C25 C28 H28A 109.5
C25 C28 H28B 109.5
H28A C28 H28B 109.5
C25 C28 H28C 109.5
H28A C28 H28C 109.5
H28B C28 H28C 109.5
N3 C29 C30 109.46(16)
N3 C29 C21 118.56(17)
C30 C29 C21 131.93(18)
C35 C30 C31 119.61(17)
C35 C30 C29 136.08(19)
C31 C30 C29 104.25(17)
N4 C31 C32 131.34(18)
N4 C31 C30 108.53(16)
C32 C31 C30 120.05(18)
F32 C32 C33 118.81(17)
F32 C32 C31 122.73(18)
C33 C32 C31 118.45(18)
F33 C33 C32 120.46(19)
F33 C33 C34 117.64(19)
C32 C33 C34 121.89(18)
F34 C34 C35 121.0(2)
F34 C34 C33 118.54(19)
C35 C34 C33 120.44(19)
F35 C35 C34 119.00(19)
F35 C35 C30 121.49(18)
C34 C35 C30 119.51(19)
C46 C41 C42 119.12(19)
C46 C41 C49 119.18(19)
C42 C41 C49 121.66(19)
C41 C42 C43 120.9(2)
C41 C42 H42 119.6
C43 C42 H42 119.6
C44 C43 C42 118.5(2)
C44 C43 C47 121.2(2)
C42 C43 C47 120.3(2)
C43 C44 C45 122.4(2)
C43 C44 H44 118.8
C45 C44 H44 118.8
C44 C45 C46 117.9(2)
C44 C45 C48 121.1(2)
C46 C45 C48 121.0(3)
C41 C46 C45 121.2(2)
C41 C46 H46 119.4
C45 C46 H46 119.4
C43 C47 H47A 109.5
C43 C47 H47B 109.5
H47A C47 H47B 109.5
C43 C47 H47C 109.5
H47A C47 H47C 109.5
H47B C47 H47C 109.5
C45 C48 H48A 109.5
C45 C48 H48B 109.5
H48A C48 H48B 109.5
C45 C48 H48C 109.5
H48A C48 H48C 109.5
H48B C48 H48C 109.5
N5 C49 C50 109.44(17)
N5 C49 C41 119.91(18)
C50 C49 C41 130.61(19)
C55 C50 C51 119.76(19)
C55 C50 C49 135.7(2)
C51 C50 C49 104.50(17)
N6 C51 C52 131.82(19)
N6 C51 C50 108.24(17)
C52 C51 C50 119.90(19)
F52 C52 C53 119.29(19)
F52 C52 C51 122.23(19)
C53 C52 C51 118.5(2)
F53 C53 C52 120.0(2)
F53 C53 C54 117.8(2)
C52 C53 C54 122.1(2)
F54 C54 C55 120.8(2)
F54 C54 C53 118.7(2)
C55 C54 C53 120.6(2)
F55 C55 C54 119.8(2)
F55 C55 C50 121.1(2)
C54 C55 C50 119.2(2)
C9 N1 N2 109.66(15)
C9 N1 Tl1 119.27(12)
N2 N1 Tl1 126.38(11)
N1 N2 C11 108.27(15)
N1 N2 B1 121.57(14)
C11 N2 B1 127.16(16)
C29 N3 N4 109.35(15)
C29 N3 Tl1 120.82(12)
N4 N3 Tl1 126.23(12)
C31 N4 N3 108.38(15)
C31 N4 B1 128.72(15)
N3 N4 B1 120.97(15)
C49 N5 N6 109.43(16)
C49 N5 Tl1 122.27(12)
N6 N5 Tl1 125.94(12)
C51 N6 N5 108.37(16)
C51 N6 B1 131.09(16)
N5 N6 B1 120.08(15)
N1 Tl1 N3 69.44(5)
N1 Tl1 N5 69.46(5)
N3 Tl1 N5 72.64(5)
N4 B1 N2 111.62(16)
N4 B1 N6 108.75(15)
N2 B1 N6 108.58(16)
N4 B1 H1 109.3
N2 B1 H1 109.3
N6 B1 H1 109.3

loop_
_geom_bond_atom_site_label_1
_geom_bond_atom_site_label_2
_geom_bond_distance
C1 C2 1.385(3)
C1 C6 1.392(3)
C1 C9 1.485(3)
C2 C3 1.404(3)
C2 H2 0.95
C3 C4 1.386(4)
C3 C7 1.504(4)
C4 C5 1.381(4)
C4 H4 0.95
C5 C6 1.397(3)
C5 C8 1.526(4)
C6 H6 0.95
C7 H7A 0.98
C7 H7B 0.98
C7 H7C 0.98
C8 H8A 0.98
C8 H8B 0.98
C8 H8C 0.98
C9 N1 1.323(3)
C9 C10 1.427(3)
C10 C15 1.397(3)
C10 C11 1.416(3)
C11 N2 1.368(2)
C11 C12 1.408(3)
C12 F12 1.339(2)
C12 C13 1.364(3)
C13 F13 1.343(2)
C13 C14 1.402(3)
C14 F14 1.343(2)
C14 C15 1.364(3)
C15 F15 1.341(2)
C21 C26 1.391(3)
C21 C22 1.396(3)
C21 C29 1.477(3)
C22 C23 1.391(3)
C22 H22 0.95
C23 C24 1.385(3)
C23 C27 1.513(3)
C24 C25 1.396(3)
C24 H24 0.95
C25 C26 1.390(3)
C25 C28 1.509(3)
C26 H26 0.95
C27 H27A 0.98
C27 H27B 0.98
C27 H27C 0.98
C28 H28A 0.98
C28 H28B 0.98
C28 H28C 0.98
C29 N3 1.330(3)
C29 C30 1.424(3)
C30 C35 1.398(3)
C30 C31 1.415(3)
C31 N4 1.367(2)
C31 C32 1.408(3)
C32 F32 1.341(2)
C32 C33 1.356(3)
C33 F33 1.339(2)
C33 C34 1.403(3)
C34 F34 1.347(2)
C34 C35 1.363(3)
C35 F35 1.348(2)
C41 C46 1.391(3)
C41 C42 1.392(3)
C41 C49 1.473(3)
C42 C43 1.393(3)
C42 H42 0.95
C43 C44 1.379(4)
C43 C47 1.510(3)
C44 C45 1.392(4)
C44 H44 0.95
C45 C46 1.394(3)
C45 C48 1.495(4)
C46 H46 0.95
C47 H47A 0.98
C47 H47B 0.98
C47 H47C 0.98
C48 H48A 0.98
C48 H48B 0.98
C48 H48C 0.98
C49 N5 1.323(3)
C49 C50 1.421(3)
C50 C55 1.407(3)
C50 C51 1.415(3)
C51 N6 1.365(3)
C51 C52 1.407(3)
C52 F52 1.346(3)
C52 C53 1.356(3)
C53 F53 1.346(3)
C53 C54 1.402(4)
C54 F54 1.346(3)
C54 C55 1.360(3)
C55 F55 1.341(3)
N1 N2 1.367(2)
N1 Tl1 2.5925(16)
N2 B1 1.555(3)
N3 N4 1.369(2)
N3 Tl1 2.6178(16)
N4 B1 1.547(3)
N5 N6 1.371(2)
N5 Tl1 2.6450(17)
N6 B1 1.560(3)
B1 H1 1
